data_4021845
loop_
_publ_author_name
'Emma L. Pearson'
'Laurence C. H. Kwan'
'Craig I. Turner'
'Garth A. Jones'
'Anthony C. Willis'
'Michael N. Paddon-Row'
'Michael S. Sherburn'

_publ_contact_author_address
;
Research School of Chemistry,
Australian National University,
Canberra, ACT 0200, Australia
;
_publ_contact_author_email ' sherburn@rsc.anu.edu.au '
_publ_contact_author_fax ' 61 2 6125 8114 '
_publ_contact_author_name ' Michael S. Sherburn '
_publ_contact_author_phone ' 61 2 6125 4988 '
_publ_section_title
;
 Intramolecular Diels-Alder Reactions of Ester Linked 1,3,9-Decatrienes:
 Cis/Trans Selectivity in Thermal and Lewis Acid Promoted Reactions
 of Ethylene-Tethered and Benzo-Tethered Systems
;
_journal_name_full 'Journal of Organic Chemistry'
_journal_page_first 6099
_journal_page_last 6109
_journal_paper_doi 10.1021/jo0607818
_journal_volume 71
_journal_year 2006
_chemical_compound_source local
_chemical_formula_moiety 'C15 H14 O4'
_chemical_formula_sum 'C15 H14 O4'
_chemical_formula_weight 258.27
_space_group_IT_number 61
_symmetry_cell_setting orthorhombic
_symmetry_space_group_name_Hall '-P 2ac 2ab'
_symmetry_space_group_name_H-M 'P b c a'
_atom_sites_solution_hydrogens geom
_atom_sites_solution_primary direct
_audit_creation_date 06-03-15
_audit_creation_method CRYSTALS_ver_12.18
_audit_update_record
;
2004-08         Data collected
2006-03-15 - Raw frames reprocessed
2006-03-16 - Report on  C15 H14 O4 
             by Anthony C. Willis
             for Craig Turner and Mick Sherburn
2006-03-16 - passes checkcif tests with minor warnings
;
_cell_angle_alpha 90
_cell_angle_beta 90
_cell_angle_gamma 90
_cell_formula_units_Z 8
_cell_length_a 5.8162(1)
_cell_length_b 19.9828(6)
_cell_length_c 21.1044(6)
_cell_measurement_reflns_used 46769
_cell_measurement_temperature 200
_cell_measurement_theta_max 27
_cell_measurement_theta_min 3
_cell_volume 2452.84(11)
_computing_cell_refinement 'Denzo/Scalepack '
_computing_data_collection 'COLLECT (Nonius BV, 1997)'
_computing_data_reduction 'Denzo/Scalepack (Otwinowski & Minor, 1997)'
_computing_molecular_graphics 'PLATON (Spek,  2001)'
_computing_publication_material 'CRYSTALS '
_computing_structure_refinement 'CRYSTALS (Watkin et al 2003)'
_computing_structure_solution 'SIR92 (Altomare et al, 1994)'
_diffrn_ambient_temperature 200
_diffrn_measured_fraction_theta_full 0.998
_diffrn_measured_fraction_theta_max 0.998
_diffrn_measurement_device_type 'Nonius KappaCCD'
_diffrn_measurement_method ' \f and \w scans with CCD '
_diffrn_radiation_monochromator graphite
_diffrn_radiation_type 'Mo K\a'
_diffrn_radiation_wavelength 0.71073
_diffrn_reflns_av_R_equivalents 0.058
_diffrn_reflns_limit_h_max 7
_diffrn_reflns_limit_h_min -7
_diffrn_reflns_limit_k_max 23
_diffrn_reflns_limit_k_min -25
_diffrn_reflns_limit_l_max 27
_diffrn_reflns_limit_l_min -27
_diffrn_reflns_number 29744
_diffrn_reflns_theta_full 27.476
_diffrn_reflns_theta_max 27.476
_diffrn_reflns_theta_min 2.808
_diffrn_standards_number 0
_exptl_absorpt_coefficient_mu 0.102
_exptl_absorpt_correction_T_max 0.989
_exptl_absorpt_correction_T_min 0.969
_exptl_absorpt_correction_type integration
_exptl_absorpt_process_details
;
via Gaussian method (Coppens, 1970) implemented in maXus (2000)
;
_exptl_crystal_colour colourless
_exptl_crystal_density_diffrn 1.399
_exptl_crystal_density_meas ?
_exptl_crystal_description plate
_exptl_crystal_F_000 1088
_exptl_crystal_size_max 0.46
_exptl_crystal_size_mid 0.23
_exptl_crystal_size_min 0.11
_refine_diff_density_max 0.21
_refine_diff_density_min -0.17
_refine_ls_extinction_method None
_refine_ls_goodness_of_fit_ref 1.1352
_refine_ls_hydrogen_treatment refxyz
_refine_ls_matrix_type full
_refine_ls_number_parameters 214
_refine_ls_number_reflns 1828
_refine_ls_number_restraints 0
_refine_ls_R_factor_all 0.0644
_refine_ls_R_factor_gt 0.0353
_refine_ls_shift/su_max 0.005211
_refine_ls_structure_factor_coef F
_refine_ls_weighting_details
;
 Method, part 1, Chebychev polynomial, (Watkin, 1994, Prince, 1982) 
 [weight] = 1.0/[A~0~*T~0~(x)+A~1~*T~1~(x) ... +A~n-1~]*T~n-1~(x)] 
 where A~i~ are the Chebychev coefficients listed below and x= Fcalc/Fmax 
 Method = Robust Weighting (Prince, 1982) 
 W = [weight] * [1-(deltaF/6*sigmaF)^2^]^2^ 
 A~i~ are: 
 0.414 0.200 0.168 
;
_refine_ls_weighting_scheme calc
_refine_ls_wR_factor_all 0.0612
_refine_ls_wR_factor_gt 0.0389
_refine_ls_wR_factor_ref 0.0389
_reflns_limit_h_max 7
_reflns_limit_h_min 0
_reflns_limit_k_max 25
_reflns_limit_k_min 0
_reflns_limit_l_max 27
_reflns_limit_l_min 0
_reflns_number_gt 1828
_reflns_number_total 2813
_reflns_threshold_expression I>1.5\s(I)
_cod_data_source_file jo0607818si20060413_123325.cif
_cod_depositor_comments
;
The following automatic conversions were performed:
'_symmetry_cell_setting' value 'Orthorhombic' changed to 'orthorhombic'
according to '/home/saulius/struct/CIF-dictionaries/cif_core.dic'
dictionary named 'cif_core.dic' version 2.4.1 from 2010-06-29.

Automatic conversion script
Id: cif_fix_enum 1527 2010-12-29 10:47:43Z saulius 
;
_cod_original_sg_symbol_H-M 'P b c a '
_cod_database_code 4021845

loop_
_symmetry_equiv_pos_as_xyz
x,y,z
-x,-y,-z
-x+1/2,y+1/2,z
x+1/2,-y+1/2,-z
x,-y+1/2,z+1/2
-x,y+1/2,-z+1/2
-x+1/2,-y,z+1/2
x+1/2,y,-z+1/2

loop_
_atom_site_label
_atom_site_type_symbol
_atom_site_fract_x
_atom_site_fract_y
_atom_site_fract_z
_atom_site_U_iso_or_equiv
_atom_site_occupancy
_atom_site_adp_type
O14 O 0.4248(2) 0.23374(5) 0.55632(5) 0.0347 1.0000 Uani
O15 O 0.4733(2) 0.33543(6) 0.51988(5) 0.0394 1.0000 Uani
O17 O 0.5396(2) 0.44951(6) 0.62292(6) 0.0442 1.0000 Uani
O18 O 0.8041(2) 0.47009(5) 0.54766(5) 0.0369 1.0000 Uani
C1 C 0.5234(3) 0.29565(8) 0.56014(7) 0.0292 1.0000 Uani
C2 C 0.6859(3) 0.30810(7) 0.61483(7) 0.0257 1.0000 Uani
C3 C 0.8385(3) 0.36900(7) 0.60330(8) 0.0292 1.0000 Uani
C4 C 0.9932(3) 0.38185(9) 0.66150(9) 0.0375 1.0000 Uani
C5 C 1.0832(3) 0.31890(9) 0.69105(8) 0.0339 1.0000 Uani
C6 C 1.0114(3) 0.25808(8) 0.67617(7) 0.0318 1.0000 Uani
C7 C 0.8321(2) 0.24528(7) 0.62640(7) 0.0273 1.0000 Uani
C8 C 0.6703(3) 0.18750(7) 0.63854(7) 0.0279 1.0000 Uani
C9 C 0.7050(3) 0.13620(8) 0.68217(8) 0.0352 1.0000 Uani
C10 C 0.5487(3) 0.08363(8) 0.68717(8) 0.0395 1.0000 Uani
C11 C 0.3554(3) 0.08153(8) 0.64916(9) 0.0376 1.0000 Uani
C12 C 0.3163(3) 0.13267(8) 0.60597(8) 0.0344 1.0000 Uani
C13 C 0.4724(3) 0.18465(7) 0.60193(7) 0.0301 1.0000 Uani
C16 C 0.7041(3) 0.43289(8) 0.59236(7) 0.0312 1.0000 Uani
C19 C 0.7134(4) 0.53689(8) 0.53730(10) 0.0439 1.0000 Uani
H21 H 0.588(3) 0.3166(8) 0.6520(8) 0.0298 1.0000 Uiso
H31 H 0.938(3) 0.3613(8) 0.5657(8) 0.0342 1.0000 Uiso
H41 H 0.901(3) 0.4069(9) 0.6942(9) 0.0440 1.0000 Uiso
H42 H 1.120(4) 0.4112(9) 0.6508(9) 0.0440 1.0000 Uiso
H51 H 1.198(3) 0.3250(9) 0.7245(8) 0.0403 1.0000 Uiso
H61 H 1.078(3) 0.2192(9) 0.6991(8) 0.0371 1.0000 Uiso
H71 H 0.918(3) 0.2347(8) 0.5870(8) 0.0317 1.0000 Uiso
H91 H 0.838(3) 0.1381(9) 0.7091(9) 0.0415 1.0000 Uiso
H101 H 0.578(3) 0.0476(9) 0.7185(9) 0.0456 1.0000 Uiso
H111 H 0.243(4) 0.0441(9) 0.6513(9) 0.0448 1.0000 Uiso
H121 H 0.182(3) 0.1329(9) 0.5782(9) 0.0410 1.0000 Uiso
H191 H 0.735(4) 0.5467(10) 0.4931(10) 0.0523 1.0000 Uiso
H192 H 0.772(4) 0.5655(10) 0.5679(10) 0.0523 1.0000 Uiso
H193 H 0.542(4) 0.5379(10) 0.5422(10) 0.0523 1.0000 Uiso

loop_
_atom_site_aniso_label
_atom_site_aniso_U_11
_atom_site_aniso_U_22
_atom_site_aniso_U_33
_atom_site_aniso_U_23
_atom_site_aniso_U_13
_atom_site_aniso_U_12
O14 0.0382(6) 0.0275(5) 0.0383(6) 0.0025(5) -0.0088(5) -0.0019(5)
O15 0.0454(7) 0.0330(6) 0.0397(6) 0.0070(5) -0.0104(6) 0.0012(5)
O17 0.0378(7) 0.0374(6) 0.0574(8) 0.0010(6) 0.0078(6) 0.0077(6)
O18 0.0389(7) 0.0264(5) 0.0454(6) 0.0077(5) -0.0013(5) 0.0005(5)
C1 0.0285(8) 0.0264(7) 0.0328(7) -0.0007(6) -0.0002(7) 0.0025(6)
C2 0.0249(7) 0.0241(7) 0.0280(7) 0.0001(5) 0.0000(6) 0.0016(6)
C3 0.0262(7) 0.0268(7) 0.0348(8) 0.0029(6) 0.0010(6) 0.0011(6)
C4 0.0309(9) 0.0331(8) 0.0485(10) 0.0014(7) -0.0067(8) -0.0052(7)
C5 0.0263(8) 0.0414(9) 0.0340(8) 0.0007(7) -0.0037(7) 0.0015(7)
C6 0.0272(8) 0.0358(8) 0.0324(7) 0.0020(7) -0.0007(6) 0.0050(7)
C7 0.0260(7) 0.0273(7) 0.0285(7) 0.0001(6) 0.0009(6) 0.0051(6)
C8 0.0290(8) 0.0252(7) 0.0294(7) -0.0015(6) 0.0023(6) 0.0043(6)
C9 0.0387(9) 0.0324(8) 0.0345(8) 0.0025(7) -0.0003(8) 0.0038(7)
C10 0.0490(11) 0.0309(8) 0.0386(9) 0.0055(7) 0.0063(8) 0.0028(8)
C11 0.0395(9) 0.0288(8) 0.0446(9) -0.0017(7) 0.0097(8) -0.0030(7)
C12 0.0320(8) 0.0298(8) 0.0415(9) -0.0047(7) 0.0012(7) 0.0002(7)
C13 0.0312(8) 0.0259(7) 0.0331(8) 0.0004(6) 0.0017(7) 0.0044(6)
C16 0.0290(8) 0.0274(7) 0.0372(8) -0.0011(6) -0.0040(7) -0.0027(7)
C19 0.0513(12) 0.0250(8) 0.0553(11) 0.0044(8) -0.0191(10) -0.0008(8)

loop_
_atom_type_symbol
_atom_type_scat_dispersion_real
_atom_type_scat_dispersion_imag
_atom_type_scat_Cromer_Mann_a1
_atom_type_scat_Cromer_Mann_b1
_atom_type_scat_Cromer_Mann_a2
_atom_type_scat_Cromer_Mann_b2
_atom_type_scat_Cromer_Mann_a3
_atom_type_scat_Cromer_Mann_b3
_atom_type_scat_Cromer_Mann_a4
_atom_type_scat_Cromer_Mann_b4
_atom_type_scat_Cromer_Mann_c
_atom_type_scat_source
C 0.0033 0.0016 2.3100 20.8439 1.0200 10.2075 1.5886 0.5687 0.8650 51.6512 0.2156 'International Tables Vol C 4.2.6.8 and 6.1.1.4'
H 0.0000 0.0000 0.4930 10.5109 0.3229 26.1257 0.1402 3.1424 0.0408 57.7998 0.0030 'International Tables Vol C 4.2.6.8 and 6.1.1.4'
O 0.0106 0.0060 3.0485 13.2771 2.2868 5.7011 1.5463 0.3239 0.8670 32.9089 0.2508 'International Tables Vol C 4.2.6.8 and 6.1.1.4'

loop_
_exptl_crystal_face_index_h
_exptl_crystal_face_index_k
_exptl_crystal_face_index_l
_exptl_crystal_face_perp_dist
1 0 -1 0.217
1 0 2 0.256
0 0 -1 0.113
0 0 1 0.127
-1 0 0 0.223
0 -1 0 0.080
0 1 0 0.036
1 10 0 0.063

loop_
_geom_angle_atom_site_label_1
_geom_angle_atom_site_label_2
_geom_angle_atom_site_label_3
_geom_angle
_geom_angle_publ_flag
C1 O14 C13 120.68(12) yes
C16 O18 C19 117.43(14) yes
O14 C1 O15 117.15(14) yes
O14 C1 C2 117.16(13) yes
O15 C1 C2 125.68(15) yes
C1 C2 C3 111.90(12) yes
C1 C2 C7 109.44(12) yes
C3 C2 C7 110.79(12) yes
C1 C2 H21 106.1(10) no
C3 C2 H21 109.0(9) no
C7 C2 H21 109.5(10) no
C2 C3 C4 110.16(13) yes
C2 C3 C16 113.36(12) yes
C4 C3 C16 106.36(13) yes
C2 C3 H31 110.1(10) no
C4 C3 H31 108.6(10) no
C16 C3 H31 108.1(10) no
C3 C4 C5 113.27(14) yes
C3 C4 H41 108.5(11) no
C5 C4 H41 108.6(11) no
C3 C4 H42 111.0(12) no
C5 C4 H42 109.8(11) no
H41 C4 H42 105.4(15) no
C4 C5 C6 124.21(15) yes
C4 C5 H51 115.7(11) no
C6 C5 H51 120.0(11) no
C5 C6 C7 122.79(15) yes
C5 C6 H61 118.7(10) no
C7 C6 H61 118.6(10) no
C2 C7 C6 110.88(12) yes
C2 C7 C8 107.85(12) yes
C6 C7 C8 116.35(13) yes
C2 C7 H71 108.7(10) no
C6 C7 H71 105.8(10) no
C8 C7 H71 107.0(10) no
C7 C8 C9 125.75(14) yes
C7 C8 C13 116.96(13) yes
C9 C8 C13 117.27(14) yes
C8 C9 C10 120.71(16) yes
C8 C9 H91 118.6(11) no
C10 C9 H91 120.7(11) no
C9 C10 C11 120.65(16) yes
C9 C10 H101 119.2(11) no
C11 C10 H101 120.2(11) no
C10 C11 C12 119.49(16) yes
C10 C11 H111 122.1(11) no
C12 C11 H111 118.4(11) no
C11 C12 C13 119.08(16) yes
C11 C12 H121 121.9(11) no
C13 C12 H121 119.0(11) no
O14 C13 C8 121.17(14) yes
O14 C13 C12 116.00(14) yes
C8 C13 C12 122.78(15) yes
C3 C16 O18 110.65(13) yes
C3 C16 O17 124.23(15) yes
O18 C16 O17 124.93(15) yes
O18 C19 H191 106.6(12) no
O18 C19 H192 109.2(13) no
H191 C19 H192 120.2(17) no
O18 C19 H193 111.4(12) no
H191 C19 H193 103.0(18) no
H192 C19 H193 106.3(18) no

loop_
_geom_bond_atom_site_label_1
_geom_bond_atom_site_label_2
_geom_bond_distance
_geom_bond_publ_flag
O14 C1 1.3659(19) yes
O14 C13 1.4020(18) yes
O15 C1 1.1997(19) yes
O17 C16 1.201(2) yes
O18 C16 1.3342(19) yes
O18 C19 1.4518(19) yes
C1 C2 1.512(2) yes
C2 C3 1.526(2) yes
C2 C7 1.536(2) yes
C2 H21 0.983(17) no
C3 C4 1.544(2) yes
C3 C16 1.514(2) yes
C3 H31 0.995(18) no
C4 C5 1.498(2) yes
C4 H41 1.01(2) no
C4 H42 0.97(2) no
C5 C6 1.323(2) yes
C5 H51 0.978(18) no
C6 C7 1.502(2) yes
C6 H61 0.994(18) no
C7 C8 1.511(2) yes
C7 H71 0.993(17) no
C8 C9 1.393(2) yes
C8 C13 1.388(2) yes
C9 C10 1.393(2) yes
C9 H91 0.963(19) no
C10 C11 1.381(3) yes
C10 H101 0.993(19) no
C11 C12 1.388(2) yes
C11 H111 0.99(2) no
C12 C13 1.382(2) yes
C12 H121 0.975(19) no
C19 H191 0.96(2) no
C19 H192 0.93(2) no
C19 H193 1.00(2) no
